data_7005724
loop_
_publ_author_name
'Scapens, David'
'Adams, Harry'
'Johnson, Tony R.'
'Mann, Brian E.'
'Sawle, Philip'
'Aqil, Rehan'
'Perrior, Trevor'
'Motterlini, Roberto'

_publ_section_title
;
 [(Eta-C5H4R)Fe(CO)2X], X = Cl, Br, I, NO3, CO2Me and
 [(eta-C5H4R)Fe(CO)3]+, R = (CH2)nCO2Me (n = 0-2), and CO2CH2CH2OH: a
 new group of CO-releasing molecules.
;
_journal_issue 43
_journal_name_full 'Dalton transactions (Cambridge, England : 2003)'
_journal_page_first 4962
_journal_page_last 4973
_journal_paper_doi 10.1039/b704832g
_journal_year 2007
_chemical_formula_sum 'C9 H7 Br Fe O4'
_chemical_formula_weight 314.91
_chemical_name_systematic
;
?
;
_space_group_IT_number 14
_symmetry_cell_setting monoclinic
_symmetry_space_group_name_Hall '-P 2yn'
_symmetry_space_group_name_H-M 'P 1 21/n 1'
_atom_sites_solution_hydrogens geom
_atom_sites_solution_primary direct
_atom_sites_solution_secondary difmap
_audit_creation_method SHELXL-97
_cell_angle_alpha 90.00
_cell_angle_beta 90.881(7)
_cell_angle_gamma 90.00
_cell_formula_units_Z 4
_cell_length_a 6.8607(8)
_cell_length_b 18.920(2)
_cell_length_c 8.0278(9)
_cell_measurement_reflns_used 2027
_cell_measurement_temperature 150(2)
_cell_measurement_theta_max 54.164
_cell_measurement_theta_min 6.340
_cell_volume 1041.9(2)
_computing_cell_refinement 'Bruker SMART'
_computing_data_collection 'Bruker SMART'
_computing_data_reduction 'Bruker SAINT'
_computing_molecular_graphics 'Bruker SHELXTL'
_computing_publication_material 'Bruker SHELXTL'
_computing_structure_refinement 'SHELXL-97 (Sheldrick, 1997)'
_computing_structure_solution 'SHELXS-97 (Sheldrick, 1990)'
_diffrn_ambient_temperature 150(2)
_diffrn_detector_area_resol_mean 100
_diffrn_measured_fraction_theta_full 0.991
_diffrn_measured_fraction_theta_max 0.991
_diffrn_measurement_device_type 'CCD area detector'
_diffrn_measurement_method 'phi and omega scans'
_diffrn_radiation_monochromator graphite
_diffrn_radiation_source 'fine-focus sealed tube'
_diffrn_radiation_type MoK\a
_diffrn_radiation_wavelength 0.71073
_diffrn_reflns_av_R_equivalents 0.1916
_diffrn_reflns_av_sigmaI/netI 0.1234
_diffrn_reflns_limit_h_max 8
_diffrn_reflns_limit_h_min -8
_diffrn_reflns_limit_k_max 24
_diffrn_reflns_limit_k_min -24
_diffrn_reflns_limit_l_max 10
_diffrn_reflns_limit_l_min -10
_diffrn_reflns_number 11597
_diffrn_reflns_theta_full 27.46
_diffrn_reflns_theta_max 27.46
_diffrn_reflns_theta_min 2.15
_diffrn_standards_decay_% 0
_diffrn_standards_interval_count 0
_diffrn_standards_interval_time 0
_diffrn_standards_number 0
_exptl_absorpt_coefficient_mu 5.270
_exptl_absorpt_correction_T_max 0.4505
_exptl_absorpt_correction_T_min 0.2330
_exptl_absorpt_correction_type multi-scan
_exptl_absorpt_process_details sadabs
_exptl_crystal_colour red
_exptl_crystal_density_diffrn 2.008
_exptl_crystal_density_method 'not measured'
_exptl_crystal_description block
_exptl_crystal_F_000 616
_exptl_crystal_size_max 0.39
_exptl_crystal_size_mid 0.21
_exptl_crystal_size_min 0.18
_refine_diff_density_max 1.189
_refine_diff_density_min -0.863
_refine_diff_density_rms 0.194
_refine_ls_extinction_coef 0.0030(9)
_refine_ls_extinction_expression Fc^*^=kFc[1+0.001xFc^2^\l^3^/sin(2\q)]^-1/4^
_refine_ls_extinction_method SHELXL
_refine_ls_goodness_of_fit_ref 0.929
_refine_ls_hydrogen_treatment constr
_refine_ls_matrix_type full
_refine_ls_number_parameters 138
_refine_ls_number_reflns 2361
_refine_ls_number_restraints 0
_refine_ls_restrained_S_all 0.929
_refine_ls_R_factor_all 0.0964
_refine_ls_R_factor_gt 0.0562
_refine_ls_shift/su_max 0.000
_refine_ls_shift/su_mean 0.000
_refine_ls_structure_factor_coef Fsqd
_refine_ls_weighting_details 'calc w=1/[\s^2^(Fo^2^)+(0.0575P)^2^+0.0000P] where P=(Fo^2^+2Fc^2^)/3'
_refine_ls_weighting_scheme calc
_refine_ls_wR_factor_gt 0.1215
_refine_ls_wR_factor_ref 0.1381
_reflns_number_gt 1455
_reflns_number_total 2361
_reflns_threshold_expression >2sigma(I)
_cod_data_source_file b704832g.txt
_cod_data_source_block ime124m
_cod_depositor_comments
;
The following automatic conversions were performed:
'_symmetry_cell_setting' value 'Monoclinic' changed to 'monoclinic'
according to '/home/saulius/struct/CIF-dictionaries/cif_core.dic'
dictionary named 'cif_core.dic' version 2.4.1 from 2010-06-29.

Automatic conversion script
Id: cif_fix_enum 1527 2010-12-29 10:47:43Z saulius 
;
_cod_original_sg_symbol_H-M P2(1)/n
_cod_database_code 7005724

loop_
_symmetry_equiv_pos_as_xyz
'x, y, z'
'-x+1/2, y+1/2, -z+1/2'
'-x, -y, -z'
'x-1/2, -y-1/2, z-1/2'

loop_
_atom_site_label
_atom_site_type_symbol
_atom_site_fract_x
_atom_site_fract_y
_atom_site_fract_z
_atom_site_U_iso_or_equiv
_atom_site_adp_type
_atom_site_occupancy
_atom_site_symmetry_multiplicity
_atom_site_calc_flag
_atom_site_refinement_flags
_atom_site_disorder_assembly
_atom_site_disorder_group
Fe1 Fe 0.09447(12) 0.14441(5) 0.24518(11) 0.0160(3) Uani 1 1 d . . .
Br1 Br 0.40024(9) 0.20865(3) 0.24242(8) 0.0227(2) Uani 1 1 d . . .
O1 O 0.1436(6) 0.1186(2) 0.6031(5) 0.0250(11) Uani 1 1 d . . .
O2 O -0.1222(7) 0.2766(3) 0.2866(6) 0.0303(11) Uani 1 1 d . . .
O3 O 0.4816(6) -0.0026(2) 0.2001(6) 0.0277(11) Uani 1 1 d . . .
O4 O 0.2361(6) -0.0458(2) 0.3551(6) 0.0249(11) Uani 1 1 d . . .
C1 C 0.1231(8) 0.1296(3) 0.4643(8) 0.0200(14) Uani 1 1 d . . .
C2 C -0.0358(9) 0.2251(4) 0.2707(7) 0.0209(14) Uani 1 1 d . . .
C3 C -0.0440(9) 0.0481(3) 0.2112(8) 0.0191(14) Uani 1 1 d . . .
H3A H -0.1092 0.0198 0.2995 0.023 Uiso 1 1 calc R . .
C4 C -0.1331(9) 0.0982(3) 0.1085(7) 0.0203(14) Uani 1 1 d . . .
H4A H -0.2733 0.1126 0.1120 0.024 Uiso 1 1 calc R . .
C5 C 0.0090(9) 0.1252(3) -0.0042(8) 0.0208(14) Uani 1 1 d . . .
H5A H -0.0148 0.1621 -0.0915 0.025 Uiso 1 1 calc R . .
C6 C 0.1873(9) 0.0902(3) 0.0273(8) 0.0212(14) Uani 1 1 d . . .
H6A H 0.3121 0.0981 -0.0325 0.025 Uiso 1 1 calc R . .
C7 C 0.1579(8) 0.0421(3) 0.1626(7) 0.0147(13) Uani 1 1 d . . .
C8 C 0.3120(9) -0.0031(3) 0.2366(7) 0.0185(14) Uani 1 1 d . . .
C9 C 0.3683(10) -0.0955(4) 0.4328(9) 0.0298(17) Uani 1 1 d . . .
H9A H 0.2947 -0.1361 0.4741 0.045 Uiso 1 1 calc R . .
H9B H 0.4369 -0.0725 0.5260 0.045 Uiso 1 1 calc R . .
H9C H 0.4631 -0.1116 0.3510 0.045 Uiso 1 1 calc R . .

loop_
_atom_site_aniso_label
_atom_site_aniso_U_11
_atom_site_aniso_U_22
_atom_site_aniso_U_33
_atom_site_aniso_U_23
_atom_site_aniso_U_13
_atom_site_aniso_U_12
Fe1 0.0151(5) 0.0146(5) 0.0181(5) -0.0010(4) 0.0006(3) -0.0004(4)
Br1 0.0179(3) 0.0210(4) 0.0292(4) -0.0021(3) 0.0012(3) -0.0048(3)
O1 0.029(2) 0.029(3) 0.017(2) -0.001(2) 0.0015(19) -0.006(2)
O2 0.033(3) 0.025(3) 0.033(3) -0.001(2) 0.004(2) 0.008(2)
O3 0.017(2) 0.029(3) 0.038(3) 0.006(2) 0.009(2) 0.004(2)
O4 0.016(2) 0.024(3) 0.034(3) 0.011(2) -0.0011(19) 0.0045(19)
C1 0.010(3) 0.017(3) 0.033(4) -0.003(3) 0.002(3) 0.000(3)
C2 0.020(3) 0.022(4) 0.021(3) 0.006(3) 0.000(3) 0.001(3)
C3 0.021(3) 0.013(3) 0.023(3) -0.007(3) 0.000(3) 0.002(3)
C4 0.015(3) 0.024(4) 0.022(3) 0.003(3) -0.007(3) 0.002(3)
C5 0.024(3) 0.015(3) 0.023(4) 0.001(3) 0.002(3) -0.006(3)
C6 0.024(3) 0.016(4) 0.023(3) -0.008(3) 0.002(3) 0.000(3)
C7 0.017(3) 0.014(3) 0.013(3) -0.001(2) 0.000(2) 0.001(2)
C8 0.024(3) 0.010(3) 0.022(3) -0.005(3) -0.006(3) 0.002(3)
C9 0.028(4) 0.024(4) 0.037(4) 0.003(3) -0.002(3) 0.009(3)

loop_
_atom_type_symbol
_atom_type_description
_atom_type_scat_dispersion_real
_atom_type_scat_dispersion_imag
_atom_type_scat_source
C C 0.0033 0.0016 'International Tables Vol C Tables 4.2.6.8 and 6.1.1.4'
H H 0.0000 0.0000 'International Tables Vol C Tables 4.2.6.8 and 6.1.1.4'
O O 0.0106 0.0060 'International Tables Vol C Tables 4.2.6.8 and 6.1.1.4'
Fe Fe 0.3463 0.8444 'International Tables Vol C Tables 4.2.6.8 and 6.1.1.4'
Br Br -0.2901 2.4595 'International Tables Vol C Tables 4.2.6.8 and 6.1.1.4'

loop_
_geom_angle_atom_site_label_1
_geom_angle_atom_site_label_2
_geom_angle_atom_site_label_3
_geom_angle
_geom_angle_site_symmetry_1
_geom_angle_site_symmetry_3
_geom_angle_publ_flag
C2 Fe1 C1 93.9(3) . . ?
C2 Fe1 C3 122.6(3) . . ?
C1 Fe1 C3 92.0(3) . . ?
C2 Fe1 C4 92.7(3) . . ?
C1 Fe1 C4 121.4(3) . . ?
C3 Fe1 C4 39.1(2) . . ?
C2 Fe1 C7 159.3(3) . . ?
C1 Fe1 C7 98.4(3) . . ?
C3 Fe1 C7 40.7(2) . . ?
C4 Fe1 C7 66.7(2) . . ?
C2 Fe1 C5 97.1(3) . . ?
C1 Fe1 C5 158.6(3) . . ?
C3 Fe1 C5 66.6(2) . . ?
C4 Fe1 C5 40.0(2) . . ?
C7 Fe1 C5 66.2(2) . . ?
C2 Fe1 C6 131.5(3) . . ?
C1 Fe1 C6 134.6(3) . . ?
C3 Fe1 C6 67.1(2) . . ?
C4 Fe1 C6 66.3(2) . . ?
C7 Fe1 C6 39.7(2) . . ?
C5 Fe1 C6 38.8(2) . . ?
C2 Fe1 Br1 90.4(2) . . ?
C1 Fe1 Br1 90.31(19) . . ?
C3 Fe1 Br1 146.61(17) . . ?
C4 Fe1 Br1 147.76(18) . . ?
C7 Fe1 Br1 106.05(16) . . ?
C5 Fe1 Br1 107.79(17) . . ?
C6 Fe1 Br1 87.95(18) . . ?
C8 O4 C9 116.5(5) . . ?
O1 C1 Fe1 178.2(6) . . ?
O2 C2 Fe1 179.0(6) . . ?
C4 C3 C7 107.9(5) . . ?
C4 C3 Fe1 71.1(4) . . ?
C7 C3 Fe1 70.5(3) . . ?
C4 C3 H3A 126.0 . . ?
C7 C3 H3A 126.0 . . ?
Fe1 C3 H3A 126.0 . . ?
C3 C4 C5 108.6(5) . . ?
C3 C4 Fe1 69.8(3) . . ?
C5 C4 Fe1 70.8(3) . . ?
C3 C4 H4A 125.7 . . ?
C5 C4 H4A 125.7 . . ?
Fe1 C4 H4A 125.7 . . ?
C6 C5 C4 108.4(6) . . ?
C6 C5 Fe1 71.5(4) . . ?
C4 C5 Fe1 69.2(3) . . ?
C6 C5 H5A 125.8 . . ?
C4 C5 H5A 125.8 . . ?
Fe1 C5 H5A 125.8 . . ?
C5 C6 C7 107.6(6) . . ?
C5 C6 Fe1 69.7(4) . . ?
C7 C6 Fe1 68.7(3) . . ?
C5 C6 H6A 126.2 . . ?
C7 C6 H6A 126.2 . . ?
Fe1 C6 H6A 126.2 . . ?
C6 C7 C3 107.4(5) . . ?
C6 C7 C8 124.3(5) . . ?
C3 C7 C8 128.2(6) . . ?
C6 C7 Fe1 71.6(3) . . ?
C3 C7 Fe1 68.8(3) . . ?
C8 C7 Fe1 123.9(4) . . ?
O3 C8 O4 123.9(6) . . ?
O3 C8 C7 125.9(6) . . ?
O4 C8 C7 110.3(5) . . ?
O4 C9 H9A 109.5 . . ?
O4 C9 H9B 109.5 . . ?
H9A C9 H9B 109.5 . . ?
O4 C9 H9C 109.5 . . ?
H9A C9 H9C 109.5 . . ?
H9B C9 H9C 109.5 . . ?

loop_
_geom_bond_atom_site_label_1
_geom_bond_atom_site_label_2
_geom_bond_distance
_geom_bond_site_symmetry_2
_geom_bond_publ_flag
Fe1 C2 1.783(7) . ?
Fe1 C1 1.789(7) . ?
Fe1 C3 2.071(6) . ?
Fe1 C4 2.086(6) . ?
Fe1 C7 2.094(6) . ?
Fe1 C5 2.109(6) . ?
Fe1 C6 2.133(6) . ?
Fe1 Br1 2.4248(10) . ?
O1 C1 1.140(7) . ?
O2 C2 1.148(8) . ?
O3 C8 1.204(7) . ?
O4 C8 1.358(7) . ?
O4 C9 1.441(7) . ?
C3 C4 1.391(8) . ?
C3 C7 1.449(8) . ?
C3 H3A 1.0000 . ?
C4 C5 1.435(9) . ?
C4 H4A 1.0000 . ?
C5 C6 1.410(9) . ?
C5 H5A 1.0000 . ?
C6 C7 1.434(9) . ?
C6 H6A 1.0000 . ?
C7 C8 1.477(8) . ?
C9 H9A 0.9800 . ?
C9 H9B 0.9800 . ?
C9 H9C 0.9800 . ?
